data_1553482
loop_
_publ_author_name
'Duan, Shuangshuang'
'Long, Dan'
'Zhao, Changgui'
'Zhao, Gaoyuan'
'Yuan, Ziyun'
'Xie, Xingang'
'Fang, Jianguo'
'She, Xuegong'

_publ_section_title
;
 Efficient construction of the A/C/D tricyclic skeleton of palhinine A
;
_journal_issue 9
_journal_name_full 'Organic Chemistry Frontiers'
_journal_page_first 1137
_journal_paper_doi 10.1039/C6QO00222F
_journal_volume 3
_journal_year 2016
_chemical_formula_moiety 'C23 H27 N O6 S'
_chemical_formula_sum 'C23 H27 N O6 S'
_chemical_formula_weight 445.51
_chemical_melting_point 482.0(10)
_chemical_name_systematic
(7aR,9aS,11R)-9a-methoxy-4-tosyl-3,4,5,6,9a,11-hexahydro-1H-7a,11-methanobenzofuro[3,3a-e]azonine-7,10(2H,8H)-dione
_space_group_crystal_system monoclinic
_space_group_IT_number 14
_space_group_name_Hall '-P 2yn'
_space_group_name_H-M_alt 'P 1 21/n 1'
_atom_sites_solution_hydrogens geom
_audit_creation_date 2015-11-18
_audit_creation_method
;
Olex2 1.2
(compiled 2015.09.30 svn.r3233 for OlexSys, GUI svn.r5103)
;
_audit_update_record
;
2015-11-24 deposited with the CCDC.
2016-07-18 downloaded from the CCDC.
;
_cell_angle_alpha 90
_cell_angle_beta 98.152(13)
_cell_angle_gamma 90
_cell_formula_units_Z 4
_cell_length_a 8.2306(9)
_cell_length_b 9.8924(12)
_cell_length_c 26.999(4)
_cell_measurement_reflns_used 837
_cell_measurement_temperature 293.78(10)
_cell_measurement_theta_max 18.6060
_cell_measurement_theta_min 3.6690
_cell_volume 2176.1(5)
_computing_cell_refinement
;
CrysAlisPro, Agilent Technologies,
Version 1.171.37.33 (release 27-03-2014 CrysAlis171 .NET)
(compiled Mar 27 2014,17:12:48)
;
_computing_data_collection
;
CrysAlisPro, Agilent Technologies,
Version 1.171.37.33 (release 27-03-2014 CrysAlis171 .NET)
(compiled Mar 27 2014,17:12:48)
;
_computing_data_reduction
;
CrysAlisPro, Agilent Technologies,
Version 1.171.37.33 (release 27-03-2014 CrysAlis171 .NET)
(compiled Mar 27 2014,17:12:48)
;
_computing_molecular_graphics 'Olex2 (Dolomanov et al., 2009)'
_computing_publication_material 'Olex2 (Dolomanov et al., 2009)'
_computing_structure_refinement 'ShelXL (Sheldrick, 2015)'
_computing_structure_solution 'olex2.solve (Bourhis et al., 2015)'
_diffrn_ambient_environment air
_diffrn_ambient_temperature 293.78(10)
_diffrn_detector 'CCD plate'
_diffrn_detector_area_resol_mean 16.0733
_diffrn_detector_type Eos
_diffrn_measured_fraction_theta_full 0.987
_diffrn_measured_fraction_theta_max 0.987
_diffrn_measurement_details
;
#__ type_ start__ end____ width___ exp.time_
  1 omega   72.00   97.50   1.5000    2.5000
omega____ theta____ kappa____ phi______ frames
    -       20.5854  178.0000   60.0000 17

#__ type_ start__ end____ width___ exp.time_
  2 omega  -46.00   77.00   1.5000    2.5000
omega____ theta____ kappa____ phi______ frames
    -       20.5854    0.0000  -60.0000 82

#__ type_ start__ end____ width___ exp.time_
  3 omega   -9.00   90.00   1.5000    2.5000
omega____ theta____ kappa____ phi______ frames
    -       20.5854   77.0000   90.0000 66
;
_diffrn_measurement_device 'four-circle diffractometer'
_diffrn_measurement_device_type 'SuperNova, Dual, Cu at zero, Eos'
_diffrn_measurement_method '\w scans'
_diffrn_orient_matrix_UB_11 0.0161835000
_diffrn_orient_matrix_UB_12 0.0209315000
_diffrn_orient_matrix_UB_13 -0.0239636000
_diffrn_orient_matrix_UB_21 0.0363399000
_diffrn_orient_matrix_UB_22 0.0602807000
_diffrn_orient_matrix_UB_23 0.0106496000
_diffrn_orient_matrix_UB_31 0.0773864000
_diffrn_orient_matrix_UB_32 -0.0326330000
_diffrn_orient_matrix_UB_33 0.0042432000
_diffrn_radiation_monochromator mirror
_diffrn_radiation_probe x-ray
_diffrn_radiation_type MoK\a
_diffrn_radiation_wavelength 0.710
_diffrn_reflns_av_R_equivalents 0.1159
_diffrn_reflns_av_unetI/netI 0.1872
_diffrn_reflns_Laue_measured_fraction_full 0.987
_diffrn_reflns_Laue_measured_fraction_max 0.987
_diffrn_reflns_limit_h_max 9
_diffrn_reflns_limit_h_min -10
_diffrn_reflns_limit_k_max 12
_diffrn_reflns_limit_k_min -11
_diffrn_reflns_limit_l_max 23
_diffrn_reflns_limit_l_min -32
_diffrn_reflns_number 9071
_diffrn_reflns_point_group_measured_fraction_full 0.987
_diffrn_reflns_point_group_measured_fraction_max 0.987
_diffrn_reflns_theta_full 25.500
_diffrn_reflns_theta_max 25.651
_diffrn_reflns_theta_min 3.405
_diffrn_source 'SuperNova (Mo) X-ray Source'
_exptl_absorpt_coefficient_mu 0.189
_exptl_absorpt_correction_T_max 1.00000
_exptl_absorpt_correction_T_min 0.07316
_exptl_absorpt_correction_type multi-scan
_exptl_absorpt_process_details
;
CrysAlisPro, Agilent Technologies,
Version 1.171.37.33 (release 27-03-2014 CrysAlis171 .NET)
(compiled Mar 27 2014,17:12:48)
Empirical absorption correction using spherical harmonics,
 implemented in SCALE3 ABSPACK scaling algorithm.
;
_exptl_crystal_colour 'clear light colourless'
_exptl_crystal_colour_lustre clear
_exptl_crystal_colour_modifier light
_exptl_crystal_colour_primary colourless
_exptl_crystal_density_diffrn 1.360
_exptl_crystal_description block
_exptl_crystal_F_000 944
_exptl_crystal_size_max 0.35
_exptl_crystal_size_mid 0.33
_exptl_crystal_size_min 0.32
_refine_diff_density_max 0.754
_refine_diff_density_min -0.418
_refine_diff_density_rms 0.115
_refine_ls_extinction_coef 0.017(4)
_refine_ls_extinction_expression Fc^*^=kFc[1+0.001xFc^2^\l^3^/sin(2\q)]^-1/4^
_refine_ls_extinction_method 'SHELXL-2014/7 (Sheldrick 2014'
_refine_ls_goodness_of_fit_ref 1.054
_refine_ls_hydrogen_treatment constr
_refine_ls_matrix_type full
_refine_ls_number_parameters 283
_refine_ls_number_reflns 4061
_refine_ls_number_restraints 0
_refine_ls_restrained_S_all 1.054
_refine_ls_R_factor_all 0.2471
_refine_ls_R_factor_gt 0.1529
_refine_ls_shift/su_max 0.000
_refine_ls_shift/su_mean 0.000
_refine_ls_structure_factor_coef Fsqd
_refine_ls_weighting_details 'w=1/[\s^2^(Fo^2^)+(0.1233P)^2^+15.0480P] where P=(Fo^2^+2Fc^2^)/3'
_refine_ls_weighting_scheme calc
_refine_ls_wR_factor_gt 0.3522
_refine_ls_wR_factor_ref 0.4085
_reflns_Friedel_coverage 0.000
_reflns_number_gt 1755
_reflns_number_total 4061
_reflns_threshold_expression 'I > 2\s(I)'
_cod_data_source_file c6qo00222f2.cif
_cod_data_source_block wangzm0615_2
_cod_depositor_comments
;
The following automatic conversions were performed:

data item '_chemical_melting_point' value '481-483' was changed to
'482.0(10)' -- the average value was taken and precision was
estimated.

Automatic conversion script
Id: cif_fix_values 6909 2019-04-08 15:41:33Z antanas 
;
_cod_original_cell_volume 2176.0(5)
_cod_database_code 1553482
_chemical_oxdiff_formula 'C14 S4 H8'
_shelx_space_group_comment
;
The symmetry employed for this shelxl refinement is uniquely defined
by the following loop, which should always be used as a source of
symmetry information in preference to the above space-group names.
They are only intended as comments.
;
_reflns_odcompleteness_completeness 99.66
_reflns_odcompleteness_iscentric 1
_reflns_odcompleteness_theta 26.32
_olex2_refinement_description
;
1. Fixed Uiso
 At 1.2 times of:
  All C(H) groups, All C(H,H) groups
 At 1.5 times of:
  All C(H,H,H) groups
2.a Ternary CH refined with riding coordinates:
 C10(H10)
2.b Secondary CH2 refined with riding coordinates:
 C3(H3A,H3B), C4(H4A,H4B), C5(H5A,H5B), C6(H6A,H6B), C7(H7A,H7B), C9(H9A,H9B),
 C13(H13A,H13B)
2.c Aromatic/amide H refined with riding coordinates:
 C14(H14), C15(H15), C18(H18), C19(H19), C21(H21), C22(H22)
2.d Idealised Me refined as rotating group:
 C16(H16A,H16B,H16C), C23(H23A,H23B,H23C)
;
_shelx_shelxl_version_number 2014/7
_olex2_date_sample_data_collection 2015-06-15
_olex2_submission_special_instructions 'No special instructions were received'

loop_
_space_group_symop_operation_xyz
'x, y, z'
'-x+1/2, y+1/2, -z+1/2'
'-x, -y, -z'
'x-1/2, -y-1/2, z-1/2'

loop_
_atom_site_label
_atom_site_type_symbol
_atom_site_fract_x
_atom_site_fract_y
_atom_site_fract_z
_atom_site_U_iso_or_equiv
_atom_site_adp_type
_atom_site_occupancy
_atom_site_site_symmetry_order
_atom_site_calc_flag
_atom_site_refinement_flags_posn
S1 S -0.3861(3) -0.4744(3) -0.75090(10) 0.0466(8) Uani 1 1 d .
O1 O -0.7005(10) -0.8036(8) -0.6429(3) 0.063(2) Uani 1 1 d .
O2 O -0.5430(8) -0.3689(7) -0.5803(3) 0.0499(18) Uani 1 1 d .
O3 O -0.7842(11) -0.3288(9) -0.5060(3) 0.077(3) Uani 1 1 d .
O4 O -0.7821(9) -0.2532(7) -0.6102(3) 0.059(2) Uani 1 1 d .
O5 O -0.2413(9) -0.5108(9) -0.7185(3) 0.071(2) Uani 1 1 d .
O6 O -0.4489(10) -0.3402(7) -0.7489(3) 0.064(2) Uani 1 1 d .
N1 N -0.5276(10) -0.5746(8) -0.7382(3) 0.050(2) Uani 1 1 d .
C1 C -0.6217(11) -0.5894(9) -0.6056(4) 0.043(2) Uani 1 1 d .
C2 C -0.5953(14) -0.7137(11) -0.6387(4) 0.050(3) Uani 1 1 d .
C3 C -0.4503(13) -0.7271(11) -0.6649(4) 0.051(3) Uani 1 1 d .
H3A H -0.4000 -0.8146 -0.6568 0.061 Uiso 1 1 calc R
H3B H -0.3709 -0.6584 -0.6524 0.061 Uiso 1 1 calc R
C4 C -0.4877(14) -0.7140(10) -0.7212(4) 0.051(3) Uani 1 1 d .
H4A H -0.3934 -0.7450 -0.7359 0.061 Uiso 1 1 calc R
H4B H -0.5794 -0.7724 -0.7333 0.061 Uiso 1 1 calc R
C5 C -0.6986(12) -0.5504(10) -0.7606(4) 0.044(2) Uani 1 1 d .
H5A H -0.7317 -0.6206 -0.7851 0.052 Uiso 1 1 calc R
H5B H -0.7047 -0.4646 -0.7782 0.052 Uiso 1 1 calc R
C6 C -0.8165(12) -0.5482(11) -0.7231(4) 0.046(2) Uani 1 1 d .
H6A H -0.8201 -0.6372 -0.7083 0.055 Uiso 1 1 calc R
H6B H -0.9255 -0.5277 -0.7402 0.055 Uiso 1 1 calc R
C7 C -0.7691(13) -0.4424(10) -0.6808(3) 0.045(2) Uani 1 1 d .
H7A H -0.6608 -0.4077 -0.6840 0.054 Uiso 1 1 calc R
H7B H -0.8453 -0.3673 -0.6864 0.054 Uiso 1 1 calc R
C8 C -0.7674(12) -0.4926(9) -0.6271(4) 0.043(2) Uani 1 1 d .
C9 C -0.6561(15) -0.6406(12) -0.5538(4) 0.060(3) Uani 1 1 d .
H9A H -0.5580 -0.6307 -0.5295 0.072 Uiso 1 1 calc R
H9B H -0.6848 -0.7357 -0.5560 0.072 Uiso 1 1 calc R
C10 C -0.7992(14) -0.5585(11) -0.5363(4) 0.055(3) Uani 1 1 d .
H10 H -0.8173 -0.5852 -0.5026 0.066 Uiso 1 1 calc R
C11 C -0.7682(13) -0.4103(12) -0.5391(4) 0.053(3) Uani 1 1 d .
C12 C -0.7175(12) -0.3730(10) -0.5899(4) 0.043(2) Uani 1 1 d .
C13 C -0.4789(12) -0.4907(10) -0.6002(4) 0.051(3) Uani 1 1 d .
H13A H -0.3869 -0.5258 -0.5774 0.062 Uiso 1 1 calc R
H13B H -0.4434 -0.4732 -0.6323 0.062 Uiso 1 1 calc R
C14 C -0.9518(15) -0.5802(13) -0.5737(5) 0.065(3) Uani 1 1 d .
H14 H -1.0503 -0.6128 -0.5654 0.078 Uiso 1 1 calc R
C15 C -0.9293(11) -0.5479(11) -0.6189(4) 0.050(3) Uani 1 1 d .
H15 H -1.0130 -0.5592 -0.6456 0.060 Uiso 1 1 calc R
C16 C -0.7287(18) -0.1303(12) -0.5865(5) 0.083(4) Uani 1 1 d .
H16A H -0.8151 -0.0931 -0.5702 0.124 Uiso 1 1 calc GR
H16B H -0.7005 -0.0674 -0.6110 0.124 Uiso 1 1 calc GR
H16C H -0.6342 -0.1469 -0.5620 0.124 Uiso 1 1 calc GR
C17 C -0.3506(11) -0.5037(10) -0.8123(4) 0.043(2) Uani 1 1 d .
C18 C -0.2465(15) -0.6072(12) -0.8225(4) 0.064(3) Uani 1 1 d .
H18 H -0.1936 -0.6596 -0.7965 0.077 Uiso 1 1 calc R
C19 C -0.2212(17) -0.6325(16) -0.8708(5) 0.084(4) Uani 1 1 d .
H19 H -0.1544 -0.7041 -0.8774 0.101 Uiso 1 1 calc R
C20 C -0.2958(16) -0.5509(14) -0.9104(5) 0.070(3) Uani 1 1 d .
C21 C -0.3937(14) -0.4465(13) -0.8997(4) 0.064(3) Uani 1 1 d .
H21 H -0.4422 -0.3916 -0.9256 0.077 Uiso 1 1 calc R
C22 C -0.4230(13) -0.4196(11) -0.8509(4) 0.051(3) Uani 1 1 d .
H22 H -0.4892 -0.3475 -0.8443 0.061 Uiso 1 1 calc R
C23 C -0.274(3) -0.5835(18) -0.9635(5) 0.120(6) Uani 1 1 d .
H23A H -0.1856 -0.5310 -0.9729 0.179 Uiso 1 1 calc GR
H23B H -0.3737 -0.5625 -0.9853 0.179 Uiso 1 1 calc GR
H23C H -0.2501 -0.6780 -0.9661 0.179 Uiso 1 1 calc GR

loop_
_atom_site_aniso_label
_atom_site_aniso_U_11
_atom_site_aniso_U_22
_atom_site_aniso_U_33
_atom_site_aniso_U_23
_atom_site_aniso_U_13
_atom_site_aniso_U_12
S1 0.0463(15) 0.0489(16) 0.0448(15) -0.0020(13) 0.0070(11) -0.0054(12)
O1 0.077(5) 0.053(5) 0.060(5) -0.008(4) 0.012(4) -0.012(4)
O2 0.056(4) 0.039(4) 0.055(4) -0.007(4) 0.011(3) -0.006(3)
O3 0.110(7) 0.071(6) 0.053(5) -0.013(5) 0.023(5) -0.006(5)
O4 0.075(5) 0.049(5) 0.052(5) -0.009(4) 0.002(4) 0.011(4)
O5 0.048(4) 0.110(7) 0.050(5) 0.007(5) -0.007(3) -0.015(4)
O6 0.079(5) 0.039(4) 0.078(6) -0.008(4) 0.023(4) -0.007(4)
N1 0.044(5) 0.044(5) 0.064(6) 0.008(4) 0.017(4) 0.005(4)
C1 0.042(5) 0.038(5) 0.045(6) -0.005(5) -0.001(4) -0.002(4)
C2 0.074(7) 0.042(6) 0.035(5) 0.007(5) 0.007(5) 0.001(5)
C3 0.057(6) 0.056(7) 0.037(5) 0.004(5) 0.000(5) 0.021(5)
C4 0.070(7) 0.042(6) 0.043(6) 0.002(5) 0.017(5) 0.012(5)
C5 0.059(6) 0.027(5) 0.045(6) 0.002(4) 0.008(5) -0.007(4)
C6 0.045(5) 0.050(6) 0.043(6) 0.006(5) 0.003(4) 0.003(5)
C7 0.058(6) 0.052(6) 0.026(5) -0.003(5) 0.004(4) -0.002(5)
C8 0.058(6) 0.034(5) 0.036(5) 0.004(4) 0.007(4) 0.001(4)
C9 0.082(8) 0.059(7) 0.040(6) 0.011(6) 0.017(6) 0.002(6)
C10 0.072(7) 0.058(7) 0.037(6) 0.003(5) 0.013(5) -0.014(6)
C11 0.060(7) 0.069(8) 0.033(6) 0.003(6) 0.015(5) 0.007(6)
C12 0.046(6) 0.051(6) 0.033(5) 0.003(5) 0.013(4) 0.011(5)
C13 0.039(5) 0.053(7) 0.063(7) 0.004(6) 0.010(5) -0.002(5)
C14 0.064(7) 0.070(8) 0.069(8) -0.004(7) 0.031(6) -0.005(6)
C15 0.033(5) 0.069(7) 0.048(6) 0.008(6) 0.000(4) -0.010(5)
C16 0.114(11) 0.039(7) 0.094(11) -0.022(7) 0.010(9) 0.001(7)
C17 0.041(5) 0.047(6) 0.042(6) 0.001(5) 0.009(4) -0.003(4)
C18 0.085(8) 0.059(7) 0.051(7) 0.011(6) 0.014(6) 0.028(6)
C19 0.107(11) 0.104(11) 0.050(7) 0.021(8) 0.036(7) 0.041(9)
C20 0.081(9) 0.082(9) 0.053(7) -0.002(7) 0.026(6) 0.002(7)
C21 0.071(8) 0.078(9) 0.045(6) 0.017(6) 0.010(6) 0.005(7)
C22 0.060(7) 0.044(6) 0.048(6) 0.007(5) 0.010(5) 0.008(5)
C23 0.196(19) 0.118(14) 0.048(8) -0.002(9) 0.032(10) 0.038(13)

loop_
_atom_type_symbol
_atom_type_description
_atom_type_scat_dispersion_real
_atom_type_scat_dispersion_imag
_atom_type_scat_source
C C 0.0033 0.0016 'International Tables Vol C Tables 4.2.6.8 and 6.1.1.4'
H H 0.0000 0.0000 'International Tables Vol C Tables 4.2.6.8 and 6.1.1.4'
N N 0.0061 0.0033 'International Tables Vol C Tables 4.2.6.8 and 6.1.1.4'
O O 0.0106 0.0060 'International Tables Vol C Tables 4.2.6.8 and 6.1.1.4'
S S 0.1246 0.1234 'International Tables Vol C Tables 4.2.6.8 and 6.1.1.4'

loop_
_geom_angle_atom_site_label_1
_geom_angle_atom_site_label_2
_geom_angle_atom_site_label_3
_geom_angle
O5 S1 O6 119.2(5)
O5 S1 N1 106.5(5)
O5 S1 C17 107.6(5)
O6 S1 N1 106.8(5)
O6 S1 C17 107.5(5)
N1 S1 C17 108.9(5)
C12 O2 C13 108.6(7)
C12 O4 C16 118.7(9)
C4 N1 S1 120.5(7)
C5 N1 S1 119.5(7)
C5 N1 C4 116.0(8)
C2 C1 C8 115.4(8)
C9 C1 C2 108.6(8)
C9 C1 C8 107.7(8)
C13 C1 C2 113.3(9)
C13 C1 C8 100.5(7)
C13 C1 C9 111.1(9)
O1 C2 C1 118.0(10)
O1 C2 C3 119.7(10)
C3 C2 C1 122.3(10)
C2 C3 H3A 108.7
C2 C3 H3B 108.7
C2 C3 C4 114.2(9)
H3A C3 H3B 107.6
C4 C3 H3A 108.7
C4 C3 H3B 108.7
N1 C4 C3 113.4(9)
N1 C4 H4A 108.9
N1 C4 H4B 108.9
C3 C4 H4A 108.9
C3 C4 H4B 108.9
H4A C4 H4B 107.7
N1 C5 H5A 108.9
N1 C5 H5B 108.9
N1 C5 C6 113.5(8)
H5A C5 H5B 107.7
C6 C5 H5A 108.9
C6 C5 H5B 108.9
C5 C6 H6A 109.1
C5 C6 H6B 109.1
C5 C6 C7 112.7(8)
H6A C6 H6B 107.8
C7 C6 H6A 109.1
C7 C6 H6B 109.1
C6 C7 H7A 108.2
C6 C7 H7B 108.2
H7A C7 H7B 107.4
C8 C7 C6 116.3(8)
C8 C7 H7A 108.2
C8 C7 H7B 108.2
C7 C8 C1 116.7(8)
C7 C8 C12 109.2(8)
C12 C8 C1 96.0(7)
C15 C8 C1 111.8(8)
C15 C8 C7 111.9(8)
C15 C8 C12 109.9(8)
C1 C9 H9A 109.6
C1 C9 H9B 109.6
C1 C9 C10 110.2(9)
H9A C9 H9B 108.1
C10 C9 H9A 109.6
C10 C9 H9B 109.6
C9 C10 H10 111.2
C11 C10 C9 110.7(9)
C11 C10 H10 111.2
C11 C10 C14 103.7(9)
C14 C10 C9 108.4(9)
C14 C10 H10 111.2
O3 C11 C10 124.9(10)
O3 C11 C12 124.5(11)
C10 C11 C12 110.6(9)
O2 C12 C8 107.8(7)
O2 C12 C11 103.8(8)
O4 C12 O2 111.7(8)
O4 C12 C8 110.0(8)
O4 C12 C11 115.0(8)
C11 C12 C8 108.1(9)
O2 C13 C1 104.7(7)
O2 C13 H13A 110.8
O2 C13 H13B 110.8
C1 C13 H13A 110.8
C1 C13 H13B 110.8
H13A C13 H13B 108.9
C10 C14 H14 123.9
C15 C14 C10 112.2(10)
C15 C14 H14 123.9
C8 C15 H15 120.6
C14 C15 C8 118.7(10)
C14 C15 H15 120.6
O4 C16 H16A 109.5
O4 C16 H16B 109.5
O4 C16 H16C 109.5
H16A C16 H16B 109.5
H16A C16 H16C 109.5
H16B C16 H16C 109.5
C18 C17 S1 120.1(8)
C18 C17 C22 120.0(10)
C22 C17 S1 119.8(8)
C17 C18 H18 119.8
C19 C18 C17 120.3(11)
C19 C18 H18 119.8
C18 C19 H19 119.8
C18 C19 C20 120.5(12)
C20 C19 H19 119.8
C19 C20 C23 120.1(13)
C21 C20 C19 118.7(11)
C21 C20 C23 121.1(13)
C20 C21 H21 119.0
C20 C21 C22 121.9(11)
C22 C21 H21 119.0
C17 C22 H22 120.8
C21 C22 C17 118.5(10)
C21 C22 H22 120.8
C20 C23 H23A 109.5
C20 C23 H23B 109.5
C20 C23 H23C 109.5
H23A C23 H23B 109.5
H23A C23 H23C 109.5
H23B C23 H23C 109.5

loop_
_geom_bond_atom_site_label_1
_geom_bond_atom_site_label_2
_geom_bond_distance
S1 O5 1.421(7)
S1 O6 1.428(8)
S1 N1 1.603(9)
S1 C17 1.749(10)
O1 C2 1.235(12)
O2 C12 1.423(12)
O2 C13 1.449(12)
O3 C11 1.226(13)
O4 C12 1.380(12)
O4 C16 1.416(13)
N1 C4 1.475(13)
N1 C5 1.470(12)
C1 C2 1.553(14)
C1 C8 1.580(13)
C1 C9 1.551(14)
C1 C13 1.519(13)
C2 C3 1.477(15)
C3 H3A 0.9700
C3 H3B 0.9700
C3 C4 1.514(13)
C4 H4A 0.9700
C4 H4B 0.9700
C5 H5A 0.9700
C5 H5B 0.9700
C5 C6 1.499(13)
C6 H6A 0.9700
C6 H6B 0.9700
C6 C7 1.557(14)
C7 H7A 0.9700
C7 H7B 0.9700
C7 C8 1.531(13)
C8 C12 1.568(14)
C8 C15 1.486(13)
C9 H9A 0.9700
C9 H9B 0.9700
C9 C10 1.558(15)
C10 H10 0.9800
C10 C11 1.492(16)
C10 C14 1.511(16)
C11 C12 1.534(14)
C13 H13A 0.9700
C13 H13B 0.9700
C14 H14 0.9300
C14 C15 1.298(15)
C15 H15 0.9300
C16 H16A 0.9600
C16 H16B 0.9600
C16 H16C 0.9600
C17 C18 1.388(14)
C17 C22 1.399(14)
C18 H18 0.9300
C18 C19 1.371(16)
C19 H19 0.9300
C19 C20 1.409(17)
C20 C21 1.366(17)
C20 C23 1.505(18)
C21 H21 0.9300
C21 C22 1.397(15)
C22 H22 0.9300
C23 H23A 0.9600
C23 H23B 0.9600
C23 H23C 0.9600

loop_
_geom_torsion_atom_site_label_1
_geom_torsion_atom_site_label_2
_geom_torsion_atom_site_label_3
_geom_torsion_atom_site_label_4
_geom_torsion
S1 N1 C4 C3 91.1(11)
S1 N1 C5 C6 -128.7(8)
S1 C17 C18 C19 178.5(11)
S1 C17 C22 C21 -179.3(8)
O1 C2 C3 C4 69.8(13)
O3 C11 C12 O2 84.5(12)
O3 C11 C12 O4 -37.9(15)
O3 C11 C12 C8 -161.3(11)
O5 S1 N1 C4 -31.7(9)
O5 S1 N1 C5 171.5(8)
O5 S1 C17 C18 31.3(10)
O5 S1 C17 C22 -146.5(8)
O6 S1 N1 C4 -160.1(8)
O6 S1 N1 C5 43.1(9)
O6 S1 C17 C18 160.9(9)
O6 S1 C17 C22 -17.0(10)
N1 S1 C17 C18 -83.8(9)
N1 S1 C17 C22 98.4(9)
N1 C5 C6 C7 56.1(11)
C1 C2 C3 C4 -110.1(11)
C1 C8 C12 O2 35.0(9)
C1 C8 C12 O4 157.0(8)
C1 C8 C12 C11 -76.6(9)
C1 C8 C15 C14 54.6(14)
C1 C9 C10 C11 -51.7(12)
C1 C9 C10 C14 61.5(12)
C2 C1 C8 C7 -51.9(12)
C2 C1 C8 C12 -167.0(8)
C2 C1 C8 C15 78.7(11)
C2 C1 C9 C10 -136.9(9)
C2 C1 C13 O2 165.3(8)
C2 C3 C4 N1 72.1(13)
C4 N1 C5 C6 73.5(11)
C5 N1 C4 C3 -111.3(10)
C5 C6 C7 C8 -131.2(9)
C6 C7 C8 C1 72.6(11)
C6 C7 C8 C12 -179.9(8)
C6 C7 C8 C15 -58.0(12)
C7 C8 C12 O2 -86.0(9)
C7 C8 C12 O4 36.0(11)
C7 C8 C12 C11 162.4(8)
C7 C8 C15 C14 -172.3(10)
C8 C1 C2 O1 -69.1(12)
C8 C1 C2 C3 110.9(10)
C8 C1 C9 C10 -11.3(11)
C8 C1 C13 O2 41.6(10)
C9 C1 C2 O1 51.8(12)
C9 C1 C2 C3 -128.2(10)
C9 C1 C8 C7 -173.4(8)
C9 C1 C8 C12 71.6(9)
C9 C1 C8 C15 -42.7(11)
C9 C1 C13 O2 -72.1(10)
C9 C10 C11 O3 -133.2(12)
C9 C10 C11 C12 48.2(12)
C9 C10 C14 C15 -56.1(13)
C10 C11 C12 O2 -97.0(10)
C10 C11 C12 O4 140.6(9)
C10 C11 C12 C8 17.3(11)
C10 C14 C15 C8 -2.0(16)
C11 C10 C14 C15 61.7(13)
C12 O2 C13 C1 -19.6(10)
C12 C8 C15 C14 -50.8(13)
C13 O2 C12 O4 -132.0(8)
C13 O2 C12 C8 -11.0(10)
C13 O2 C12 C11 103.5(9)
C13 C1 C2 O1 175.8(9)
C13 C1 C2 C3 -4.3(13)
C13 C1 C8 C7 70.3(10)
C13 C1 C8 C12 -44.7(9)
C13 C1 C8 C15 -159.0(9)
C13 C1 C9 C10 97.8(10)
C14 C10 C11 O3 110.6(12)
C14 C10 C11 C12 -67.9(11)
C15 C8 C12 O2 150.9(8)
C15 C8 C12 O4 -87.1(10)
C15 C8 C12 C11 39.3(10)
C16 O4 C12 O2 -49.8(12)
C16 O4 C12 C8 -169.4(10)
C16 O4 C12 C11 68.2(13)
C17 S1 N1 C4 84.1(9)
C17 S1 N1 C5 -72.7(8)
C17 C18 C19 C20 2(2)
C18 C17 C22 C21 2.8(16)
C18 C19 C20 C21 0(2)
C18 C19 C20 C23 -176.9(15)
C19 C20 C21 C22 -1(2)
C20 C21 C22 C17 -0.6(18)
C22 C17 C18 C19 -3.7(18)
C23 C20 C21 C22 176.1(14)
